data_4314539
loop_
_publ_author_name
'Qi-Bing Bo'
'Guo-Xin Sun'
'Dong-Ling Geng'

_publ_section_title
;
 Novel Three-Dimensional Pillared-Layer Ln(III)-Cu(I) Coordination
 Polymers Featuring Spindle-Shaped Heterometallic Building Units
;
_journal_name_full 'Inorganic Chemistry'
_journal_page_first 561
_journal_page_last 571
_journal_paper_doi 10.1021/ic901730f
_journal_volume 49
_journal_year 2010
_chemical_formula_moiety 'C51 H33 Cu3 N9 O12 Sm, 4(H2 O)'
_chemical_formula_sum 'C51 H41 Cu3 N9 O16 Sm'
_chemical_formula_weight 1376.90
_chemical_name_systematic
; 
 ? 
;
_space_group_IT_number 13
_symmetry_cell_setting monoclinic
_symmetry_space_group_name_Hall '-P 2yc'
_symmetry_space_group_name_H-M 'P 1 2/c 1'
_atom_sites_solution_hydrogens geom
_atom_sites_solution_primary direct
_atom_sites_solution_secondary difmap
_audit_creation_method SHELXL-97
_cell_angle_alpha 90.00
_cell_angle_beta 105.1240(10)
_cell_angle_gamma 90.00
_cell_formula_units_Z 4
_cell_length_a 23.657(2)
_cell_length_b 10.5149(11)
_cell_length_c 21.695(2)
_cell_measurement_reflns_used 9566
_cell_measurement_temperature 298(2)
_cell_measurement_theta_max 27.915
_cell_measurement_theta_min 2.245
_cell_volume 5209.7(8)
_computing_cell_refinement 'Bruker SMART'
_computing_data_collection 'Bruker SMART'
_computing_data_reduction 'Bruker SAINT'
_computing_molecular_graphics 'Bruker SHELXTL'
_computing_publication_material 'Bruker SHELXTL'
_computing_structure_refinement 'SHELXL-97 (Sheldrick, 1997)'
_computing_structure_solution 'SHELXS-97 (Sheldrick, 1990)'
_diffrn_ambient_temperature 298(2)
_diffrn_measured_fraction_theta_full 0.984
_diffrn_measured_fraction_theta_max 0.984
_diffrn_measurement_device_type 'CCD area detector'
_diffrn_measurement_method 'phi and omega scans'
_diffrn_radiation_monochromator graphite
_diffrn_radiation_source 'fine-focus sealed tube'
_diffrn_radiation_type MoK\a
_diffrn_radiation_wavelength 0.71073
_diffrn_reflns_av_R_equivalents 0.0783
_diffrn_reflns_av_sigmaI/netI 0.0888
_diffrn_reflns_limit_h_max 27
_diffrn_reflns_limit_h_min -28
_diffrn_reflns_limit_k_max 9
_diffrn_reflns_limit_k_min -12
_diffrn_reflns_limit_l_max 25
_diffrn_reflns_limit_l_min -24
_diffrn_reflns_number 24553
_diffrn_reflns_theta_full 25.02
_diffrn_reflns_theta_max 25.02
_diffrn_reflns_theta_min 1.78
_exptl_absorpt_coefficient_mu 2.399
_exptl_absorpt_correction_T_max 0.3985
_exptl_absorpt_correction_T_min 0.3800
_exptl_absorpt_correction_type multi-scan
_exptl_absorpt_process_details sadabs
_exptl_crystal_colour yellowish
_exptl_crystal_density_diffrn 1.756
_exptl_crystal_density_method 'not measured'
_exptl_crystal_description block
_exptl_crystal_F_000 2748
_exptl_crystal_size_max 0.50
_exptl_crystal_size_mid 0.48
_exptl_crystal_size_min 0.47
_refine_diff_density_max 3.111
_refine_diff_density_min -1.448
_refine_diff_density_rms 0.218
_refine_ls_extinction_method none
_refine_ls_goodness_of_fit_ref 1.005
_refine_ls_hydrogen_treatment noref
_refine_ls_matrix_type full
_refine_ls_number_parameters 724
_refine_ls_number_reflns 9055
_refine_ls_number_restraints 0
_refine_ls_restrained_S_all 1.005
_refine_ls_R_factor_all 0.1206
_refine_ls_R_factor_gt 0.0982
_refine_ls_shift/su_max 0.001
_refine_ls_shift/su_mean 0.000
_refine_ls_structure_factor_coef Fsqd
_refine_ls_weighting_details 'calc w=1/[\s^2^(Fo^2^)+(0.1250P)^2^+175.8531P] where P=(Fo^2^+2Fc^2^)/3'
_refine_ls_weighting_scheme calc
_refine_ls_wR_factor_gt 0.2545
_refine_ls_wR_factor_ref 0.2672
_reflns_number_gt 6941
_reflns_number_total 9055
_reflns_threshold_expression >2sigma(I)
_cod_data_source_file ic901730f_si_002_3.cif
_cod_data_source_block Sm-Cu
_cod_depositor_comments
;
The following automatic conversions were performed:

'_symmetry_cell_setting' value 'Monoclinic' changed to 'monoclinic'
according to the built-in table from CIF Core dictionary named
'cif_core.dic' version 2.4.1 from
2010-06-29.

'_exptl_absorpt_correction_type' value 'MULTI-SCAN'
changed to 'multi-scan' according to the built-in table from CIF Core
dictionary named 'cif_core.dic' version 2.4.1 from 2010-06-29.

Automatic conversion script
Id: cif_fix_values 1646 2011-03-28 12:23:43Z adriana 
;
_cod_original_cell_volume 5209.7(9)
_cod_database_code 4314539

loop_
_symmetry_equiv_pos_as_xyz
'x, y, z'
'-x, y, -z+1/2'
'-x, -y, -z'
'x, -y, z-1/2'

loop_
_atom_site_label
_atom_site_type_symbol
_atom_site_fract_x
_atom_site_fract_y
_atom_site_fract_z
_atom_site_U_iso_or_equiv
_atom_site_adp_type
_atom_site_occupancy
_atom_site_symmetry_multiplicity
_atom_site_calc_flag
_atom_site_refinement_flags
_atom_site_disorder_assembly
_atom_site_disorder_group
Sm1 Sm 0.0000 0.77530(9) 0.7500 0.0176(3) Uani 1 2 d S . .
Sm2 Sm 0.5000 0.47392(9) 0.2500 0.0191(3) Uani 1 2 d S . .
Cu1 Cu 0.21259(9) 0.6676(2) 0.78987(8) 0.0372(5) Uani 1 1 d . . .
Cu2 Cu 0.26864(10) 0.6362(2) 0.30502(8) 0.0407(5) Uani 1 1 d . . .
Cu3 Cu 0.68660(9) 0.05044(19) 0.38114(8) 0.0335(5) Uani 1 1 d . . .
N1 N 0.0476(5) 0.9022(11) 0.6782(5) 0.026(3) Uani 1 1 d . . .
N2 N 0.0000 0.5348(14) 0.7500 0.022(3) Uani 1 2 d S . .
N3 N 0.4821(5) 0.3641(12) 0.3493(5) 0.027(3) Uani 1 1 d . . .
N4 N 0.5000 0.7142(18) 0.2500 0.035(4) Uani 1 2 d S . .
N5 N 0.2273(5) 0.6805(12) 0.7063(5) 0.029(3) Uani 1 1 d . . .
N6 N 0.2586(5) 0.6568(12) 0.3904(5) 0.028(3) Uani 1 1 d . . .
N7 N 0.2218(5) 0.6920(11) 0.8797(5) 0.024(3) Uani 1 1 d . . .
N8 N 0.2574(5) 0.6582(12) 1.2163(5) 0.026(3) Uani 1 1 d . . .
N9 N 0.6959(5) 0.0102(12) 0.4693(6) 0.031(3) Uani 1 1 d . . .
N10 N 0.6911(5) -0.0466(12) 0.7958(6) 0.031(3) Uani 1 1 d . . .
O1 O 0.0701(4) 0.9372(10) 0.8017(5) 0.031(2) Uani 1 1 d . . .
O2 O 0.1351(4) 1.0910(10) 0.8001(6) 0.038(3) Uani 1 1 d . . .
O3 O -0.0229(4) 0.7124(10) 0.6362(5) 0.033(2) Uani 1 1 d . . .
O4 O -0.0234(6) 0.7453(13) 0.5344(5) 0.054(3) Uani 1 1 d . . .
O5 O 0.0947(4) 0.6700(9) 0.7584(4) 0.025(2) Uani 1 1 d . . .
O6 O 0.1526(4) 0.4981(9) 0.7756(5) 0.028(2) Uani 1 1 d . . .
O7 O 0.4108(4) 0.5377(10) 0.2818(5) 0.035(2) Uani 1 1 d . . .
O8 O 0.3494(5) 0.5154(12) 0.3441(5) 0.043(3) Uani 1 1 d . . .
O9 O 0.5663(4) 0.2995(10) 0.2970(4) 0.030(2) Uani 1 1 d . . .
O10 O 0.6037(4) 0.1629(10) 0.3769(5) 0.034(2) Uani 1 1 d . . .
O11 O 0.4451(5) 0.5770(11) 0.1515(5) 0.038(3) Uani 1 1 d . . .
O12 O 0.4227(5) 0.7480(12) 0.0889(5) 0.044(3) Uani 1 1 d . . .
O13 O 0.9209(7) 0.4920(17) 0.9966(10) 0.096(6) Uani 1 1 d . . .
H13C H 0.9360 0.4228 1.0134 0.115 Uiso 1 1 d R . .
H13D H 0.9269 0.4979 0.9598 0.115 Uiso 1 1 d R . .
O14 O 0.9491(11) 0.5253(19) 0.3806(8) 0.118(8) Uani 1 1 d . . .
H14C H 0.9684 0.4595 0.3758 0.142 Uiso 1 1 d R . .
H14D H 0.9733 0.5827 0.3982 0.142 Uiso 1 1 d R . .
O15 O 0.8939(8) 0.955(2) 0.0637(9) 0.102(6) Uani 1 1 d . . .
H15C H 0.9040 0.9852 0.1015 0.123 Uiso 1 1 d R . .
H15D H 0.9139 0.8890 0.0624 0.123 Uiso 1 1 d R . .
O16 O 0.9642(9) 0.727(2) 0.0596(9) 0.104(6) Uani 1 1 d . . .
H16C H 0.9850 0.7472 0.0346 0.125 Uiso 1 1 d R . .
H16D H 0.9480 0.6557 0.0471 0.125 Uiso 1 1 d R . .
C1 C 0.0982(6) 1.0118(13) 0.7741(7) 0.025(3) Uani 1 1 d . . .
C2 C 0.0847(6) 0.9959(14) 0.7016(7) 0.028(3) Uani 1 1 d . . .
C3 C 0.1071(7) 1.0753(16) 0.6633(8) 0.038(4) Uani 1 1 d . . .
H3 H 0.1315 1.1424 0.6811 0.045 Uiso 1 1 calc R . .
C4 C 0.0929(7) 1.0543(17) 0.5986(8) 0.042(4) Uani 1 1 d . . .
H4 H 0.1084 1.1060 0.5722 0.051 Uiso 1 1 calc R . .
C5 C 0.0562(7) 0.9571(16) 0.5735(8) 0.039(4) Uani 1 1 d . . .
H5 H 0.0463 0.9409 0.5298 0.047 Uiso 1 1 calc R . .
C6 C 0.0336(6) 0.8816(14) 0.6148(7) 0.029(3) Uani 1 1 d . . .
C7 C -0.0087(7) 0.7723(16) 0.5943(7) 0.036(4) Uani 1 1 d . . .
C8 C 0.1029(6) 0.5522(13) 0.7648(6) 0.024(3) Uani 1 1 d . . .
C9 C 0.0504(6) 0.4697(13) 0.7585(7) 0.025(3) Uani 1 1 d . . .
C10 C 0.0518(7) 0.3381(14) 0.7589(8) 0.035(4) Uani 1 1 d . . .
H10 H 0.0873 0.2955 0.7652 0.042 Uiso 1 1 calc R . .
C11 C 0.0000 0.270(2) 0.7500 0.051(7) Uani 1 2 d S . .
H11 H 0.0000 0.1813 0.7500 0.062 Uiso 1 2 calc SR . .
C12 C 0.3962(6) 0.4958(15) 0.3298(7) 0.029(3) Uani 1 1 d . . .
C13 C 0.4381(6) 0.4071(15) 0.3718(6) 0.029(3) Uani 1 1 d . . .
C14 C 0.4375(7) 0.3760(17) 0.4356(7) 0.037(4) Uani 1 1 d . . .
H14 H 0.4087 0.4090 0.4532 0.044 Uiso 1 1 calc R . .
C15 C 0.4797(8) 0.2972(19) 0.4705(8) 0.047(4) Uani 1 1 d . . .
H15 H 0.4794 0.2742 0.5118 0.056 Uiso 1 1 calc R . .
C16 C 0.5227(7) 0.2521(17) 0.4441(7) 0.039(4) Uani 1 1 d . . .
H16 H 0.5519 0.1991 0.4677 0.047 Uiso 1 1 calc R . .
C17 C 0.5224(6) 0.2859(15) 0.3824(7) 0.032(3) Uani 1 1 d . . .
C18 C 0.5691(6) 0.2455(14) 0.3493(6) 0.023(3) Uani 1 1 d . . .
C19 C 0.4446(6) 0.6943(16) 0.1404(7) 0.033(3) Uani 1 1 d . . .
C20 C 0.4737(7) 0.7775(15) 0.1977(8) 0.037(4) Uani 1 1 d . . .
C21 C 0.4712(8) 0.9075(18) 0.1964(9) 0.052(5) Uani 1 1 d . . .
H21 H 0.4503 0.9497 0.1599 0.062 Uiso 1 1 calc R . .
C22 C 0.5000 0.975(3) 0.2500 0.067(8) Uani 1 2 d S . .
H22 H 0.5000 1.0638 0.2500 0.081 Uiso 1 2 calc SR . .
C23 C 0.1832(6) 0.7193(15) 0.6551(7) 0.032(3) Uani 1 1 d . . .
H23 H 0.1485 0.7489 0.6625 0.038 Uiso 1 1 calc R . .
C24 C 0.1881(6) 0.7163(15) 0.5937(7) 0.030(3) Uani 1 1 d . . .
H24 H 0.1567 0.7425 0.5606 0.036 Uiso 1 1 calc R . .
C25 C 0.2398(6) 0.6741(14) 0.5801(7) 0.029(3) Uani 1 1 d . . .
C26 C 0.2851(6) 0.6366(14) 0.6345(6) 0.028(3) Uani 1 1 d . . .
H26 H 0.3210 0.6085 0.6299 0.033 Uiso 1 1 calc R . .
C27 C 0.2747(6) 0.6425(14) 0.6931(7) 0.032(3) Uani 1 1 d . . .
H27 H 0.3050 0.6164 0.7275 0.039 Uiso 1 1 calc R . .
C28 C 0.3051(7) 0.6700(15) 0.4404(7) 0.032(3) Uani 1 1 d . . .
H28 H 0.3419 0.6770 0.4327 0.039 Uiso 1 1 calc R . .
C29 C 0.3013(6) 0.6737(15) 0.5025(6) 0.029(3) Uani 1 1 d . . .
H29 H 0.3350 0.6807 0.5359 0.035 Uiso 1 1 calc R . .
C30 C 0.2468(6) 0.6668(13) 0.5149(6) 0.023(3) Uani 1 1 d . . .
C31 C 0.1988(7) 0.6530(15) 0.4628(7) 0.035(4) Uani 1 1 d . . .
H31 H 0.1611 0.6456 0.4680 0.042 Uiso 1 1 calc R . .
C32 C 0.2086(7) 0.6508(16) 0.4035(7) 0.035(4) Uani 1 1 d . . .
H32 H 0.1758 0.6442 0.3689 0.042 Uiso 1 1 calc R . .
C33 C 0.1761(6) 0.7213(14) 0.9051(6) 0.026(3) Uani 1 1 d . . .
H33 H 0.1402 0.7429 0.8776 0.031 Uiso 1 1 calc R . .
C34 C 0.1814(6) 0.7201(14) 0.9686(7) 0.026(3) Uani 1 1 d . . .
H34 H 0.1488 0.7371 0.9837 0.031 Uiso 1 1 calc R . .
C35 C 0.2335(6) 0.6943(13) 1.0108(6) 0.025(3) Uani 1 1 d . . .
C36 C 0.2811(6) 0.6706(14) 0.9875(7) 0.026(3) Uani 1 1 d . . .
H36 H 0.3178 0.6551 1.0149 0.031 Uiso 1 1 calc R . .
C37 C 0.2726(6) 0.6705(14) 0.9203(7) 0.028(3) Uani 1 1 d . . .
H37 H 0.3047 0.6543 0.9042 0.033 Uiso 1 1 calc R . .
C38 C 0.3010(6) 0.6942(14) 1.1921(7) 0.027(3) Uani 1 1 d . . .
H38 H 0.3375 0.7101 1.2199 0.032 Uiso 1 1 calc R . .
C39 C 0.2942(6) 0.7092(14) 1.1259(6) 0.027(3) Uani 1 1 d . . .
H39 H 0.3262 0.7346 1.1115 0.032 Uiso 1 1 calc R . .
C40 C 0.2410(5) 0.6870(13) 1.0816(6) 0.020(3) Uani 1 1 d . . .
C41 C 0.1960(6) 0.6549(13) 1.1080(6) 0.023(3) Uani 1 1 d . . .
H41 H 0.1589 0.6411 1.0811 0.027 Uiso 1 1 calc R . .
C42 C 0.2040(6) 0.6430(14) 1.1707(6) 0.027(3) Uani 1 1 d . . .
H42 H 0.1715 0.6229 1.1853 0.033 Uiso 1 1 calc R . .
C43 C 0.6461(6) -0.0143(14) 0.4860(7) 0.030(3) Uani 1 1 d . . .
H43 H 0.6113 -0.0229 0.4542 0.036 Uiso 1 1 calc R . .
C44 C 0.6454(6) -0.0272(15) 0.5498(7) 0.030(3) Uani 1 1 d . . .
H44 H 0.6103 -0.0447 0.5597 0.036 Uiso 1 1 calc R . .
C45 C 0.6977(6) -0.0138(14) 0.5999(7) 0.031(3) Uani 1 1 d . . .
C46 C 0.7479(6) 0.0098(14) 0.5811(7) 0.030(3) Uani 1 1 d . . .
H46 H 0.7836 0.0181 0.6115 0.036 Uiso 1 1 calc R . .
C47 C 0.7453(6) 0.0213(14) 0.5169(7) 0.028(3) Uani 1 1 d . . .
H47 H 0.7801 0.0378 0.5058 0.034 Uiso 1 1 calc R . .
C48 C 0.6504(6) -0.1018(16) 0.7475(7) 0.034(4) Uani 1 1 d . . .
H48 H 0.6199 -0.1461 0.7575 0.041 Uiso 1 1 calc R . .
C49 C 0.6516(7) -0.0961(16) 0.6848(7) 0.035(4) Uani 1 1 d . . .
H49 H 0.6226 -0.1364 0.6537 0.042 Uiso 1 1 calc R . .
C50 C 0.6960(6) -0.0305(13) 0.6676(6) 0.024(3) Uani 1 1 d . . .
C51 C 0.7388(6) 0.0207(14) 0.7153(7) 0.027(3) Uani 1 1 d . . .
H51 H 0.7701 0.0628 0.7059 0.033 Uiso 1 1 calc R . .
C52 C 0.7358(6) 0.0101(14) 0.7783(7) 0.027(3) Uani 1 1 d . . .
H52 H 0.7663 0.0441 0.8101 0.032 Uiso 1 1 calc R . .

loop_
_atom_site_aniso_label
_atom_site_aniso_U_11
_atom_site_aniso_U_22
_atom_site_aniso_U_33
_atom_site_aniso_U_23
_atom_site_aniso_U_13
_atom_site_aniso_U_12
Sm1 0.0207(5) 0.0151(5) 0.0181(5) 0.000 0.0071(4) 0.000
Sm2 0.0193(5) 0.0225(6) 0.0158(5) 0.000 0.0054(4) 0.000
Cu1 0.0434(11) 0.0563(13) 0.0149(8) -0.0051(8) 0.0129(8) -0.0158(9)
Cu2 0.0678(14) 0.0436(12) 0.0134(8) 0.0005(8) 0.0154(9) 0.0010(10)
Cu3 0.0465(11) 0.0436(12) 0.0128(8) -0.0008(7) 0.0119(7) 0.0000(9)
N1 0.028(6) 0.025(7) 0.024(6) 0.000(5) 0.006(5) 0.002(5)
N2 0.019(8) 0.017(8) 0.030(9) 0.000 0.009(7) 0.000
N3 0.024(6) 0.037(7) 0.020(6) 0.000(5) 0.007(5) 0.002(5)
N4 0.027(9) 0.041(11) 0.042(11) 0.000 0.017(8) 0.000
N5 0.034(7) 0.033(7) 0.020(6) -0.009(5) 0.006(5) -0.003(5)
N6 0.038(7) 0.035(7) 0.013(6) 0.001(5) 0.009(5) 0.005(5)
N7 0.026(6) 0.029(7) 0.023(6) -0.003(5) 0.016(5) -0.007(5)
N8 0.032(6) 0.034(7) 0.009(5) -0.002(5) 0.000(4) 0.006(5)
N9 0.031(7) 0.036(7) 0.027(6) 0.009(5) 0.009(5) 0.010(5)
N10 0.026(6) 0.038(8) 0.033(7) -0.006(6) 0.018(5) 0.003(5)
O1 0.034(5) 0.025(5) 0.036(6) 0.003(4) 0.009(5) -0.006(4)
O2 0.028(5) 0.023(6) 0.058(7) -0.008(5) 0.004(5) -0.008(4)
O3 0.039(6) 0.033(6) 0.027(5) -0.002(4) 0.008(4) -0.001(5)
O4 0.089(10) 0.061(8) 0.012(5) -0.011(5) 0.014(6) -0.015(7)
O5 0.024(5) 0.023(5) 0.030(5) 0.000(4) 0.011(4) -0.002(4)
O6 0.020(5) 0.030(6) 0.034(6) -0.002(4) 0.007(4) 0.002(4)
O7 0.031(5) 0.045(7) 0.032(6) 0.007(5) 0.013(4) 0.013(5)
O8 0.030(6) 0.065(8) 0.037(6) 0.007(6) 0.017(5) 0.017(5)
O9 0.034(5) 0.036(6) 0.023(5) 0.008(4) 0.015(4) 0.011(4)
O10 0.032(5) 0.039(6) 0.031(6) 0.004(5) 0.009(4) 0.011(5)
O11 0.044(6) 0.042(7) 0.021(5) 0.004(5) -0.004(4) 0.009(5)
O12 0.041(6) 0.062(8) 0.028(6) 0.017(5) 0.009(5) 0.012(6)
O13 0.052(9) 0.096(13) 0.132(17) 0.028(12) 0.012(10) -0.002(9)
O14 0.20(2) 0.089(14) 0.056(11) -0.003(10) 0.014(13) 0.003(14)
O15 0.098(14) 0.135(18) 0.077(12) -0.022(12) 0.027(11) 0.009(12)
O16 0.132(17) 0.116(16) 0.082(13) -0.007(11) 0.060(12) -0.009(13)
C1 0.018(6) 0.021(7) 0.036(8) -0.005(6) 0.005(6) 0.005(6)
C2 0.029(7) 0.024(8) 0.035(8) 0.005(6) 0.015(6) 0.001(6)
C3 0.036(8) 0.034(9) 0.043(9) 0.006(7) 0.012(7) -0.001(7)
C4 0.044(9) 0.044(10) 0.043(10) 0.012(8) 0.018(8) -0.002(8)
C5 0.041(9) 0.044(10) 0.033(8) 0.005(7) 0.008(7) 0.000(8)
C6 0.030(7) 0.032(8) 0.027(7) 0.005(6) 0.010(6) 0.004(6)
C7 0.036(8) 0.039(9) 0.031(8) 0.003(7) 0.008(7) 0.004(7)
C8 0.021(7) 0.026(8) 0.028(7) -0.003(6) 0.010(5) -0.005(6)
C9 0.022(7) 0.023(7) 0.029(7) -0.004(6) 0.005(6) 0.002(6)
C10 0.029(8) 0.024(8) 0.051(10) -0.004(7) 0.010(7) 0.003(6)
C11 0.045(14) 0.031(14) 0.073(19) 0.000 0.007(13) 0.000
C12 0.024(7) 0.043(9) 0.025(7) -0.004(6) 0.015(6) 0.012(6)
C13 0.025(7) 0.044(9) 0.021(7) 0.002(6) 0.015(6) 0.005(6)
C14 0.032(8) 0.056(11) 0.028(8) 0.000(7) 0.018(7) 0.010(7)
C15 0.048(10) 0.065(13) 0.031(9) 0.012(8) 0.017(8) 0.009(9)
C16 0.035(8) 0.052(11) 0.029(8) 0.010(7) 0.007(7) 0.008(7)
C17 0.029(7) 0.042(9) 0.026(7) 0.005(7) 0.010(6) 0.005(7)
C18 0.020(6) 0.030(8) 0.017(6) 0.004(6) 0.002(5) 0.007(6)
C19 0.033(8) 0.039(10) 0.028(8) 0.011(7) 0.013(6) 0.009(7)
C20 0.032(8) 0.035(9) 0.043(9) 0.008(7) 0.008(7) 0.000(7)
C21 0.051(11) 0.042(11) 0.053(11) 0.009(9) -0.003(9) 0.005(9)
C22 0.062(19) 0.06(2) 0.07(2) 0.000 0.002(16) 0.000
C23 0.029(7) 0.046(10) 0.021(7) -0.003(6) 0.007(6) 0.002(7)
C24 0.028(7) 0.045(10) 0.018(7) -0.001(6) 0.005(6) 0.004(7)
C25 0.034(8) 0.031(8) 0.023(7) -0.002(6) 0.011(6) 0.000(6)
C26 0.030(7) 0.029(8) 0.024(7) -0.003(6) 0.007(6) 0.000(6)
C27 0.032(8) 0.030(8) 0.023(7) 0.003(6) -0.015(6) -0.005(6)
C28 0.036(8) 0.039(9) 0.024(7) -0.001(6) 0.010(6) 0.004(7)
C29 0.032(8) 0.037(9) 0.018(7) -0.004(6) 0.005(6) -0.004(6)
C30 0.022(7) 0.030(8) 0.019(6) -0.002(6) 0.010(5) 0.001(6)
C31 0.033(8) 0.042(10) 0.030(8) -0.009(7) 0.008(6) 0.003(7)
C32 0.036(8) 0.044(10) 0.019(7) -0.009(6) -0.001(6) -0.001(7)
C33 0.033(7) 0.036(8) 0.015(6) 0.000(6) 0.020(6) -0.002(6)
C34 0.022(7) 0.032(8) 0.026(7) -0.002(6) 0.012(6) -0.003(6)
C35 0.029(7) 0.024(7) 0.023(7) 0.000(6) 0.006(6) -0.007(6)
C36 0.027(7) 0.030(8) 0.023(7) -0.004(6) 0.009(6) -0.004(6)
C37 0.030(8) 0.033(8) 0.029(7) -0.001(6) 0.022(6) -0.008(6)
C38 0.022(7) 0.031(8) 0.024(7) 0.001(6) -0.001(5) 0.000(6)
C39 0.028(7) 0.035(8) 0.019(7) 0.000(6) 0.010(6) 0.000(6)
C40 0.022(6) 0.022(7) 0.017(6) -0.006(5) 0.006(5) -0.006(5)
C41 0.027(7) 0.027(8) 0.015(6) 0.000(5) 0.007(5) 0.002(6)
C42 0.027(7) 0.031(8) 0.022(7) -0.009(6) 0.005(6) -0.004(6)
C43 0.031(8) 0.032(8) 0.022(7) 0.005(6) -0.004(6) -0.001(6)
C44 0.028(7) 0.040(9) 0.024(7) 0.002(6) 0.009(6) -0.001(6)
C45 0.031(8) 0.031(8) 0.030(8) 0.006(6) 0.008(6) -0.005(6)
C46 0.027(7) 0.031(8) 0.032(8) 0.007(6) 0.007(6) 0.002(6)
C47 0.027(7) 0.032(8) 0.026(7) -0.002(6) 0.007(6) 0.002(6)
C48 0.032(8) 0.044(10) 0.029(8) 0.001(7) 0.012(6) -0.010(7)
C49 0.033(8) 0.040(9) 0.029(8) -0.002(7) 0.005(6) -0.010(7)
C50 0.025(7) 0.028(8) 0.020(7) 0.001(6) 0.007(5) 0.005(6)
C51 0.024(7) 0.037(9) 0.024(7) 0.003(6) 0.012(6) -0.004(6)
C52 0.025(7) 0.038(9) 0.023(7) -0.005(6) 0.016(6) 0.000(6)

loop_
_atom_type_symbol
_atom_type_description
_atom_type_scat_dispersion_real
_atom_type_scat_dispersion_imag
_atom_type_scat_source
C C 0.0033 0.0016 'International Tables Vol C Tables 4.2.6.8 and 6.1.1.4'
H H 0.0000 0.0000 'International Tables Vol C Tables 4.2.6.8 and 6.1.1.4'
O O 0.0106 0.0060 'International Tables Vol C Tables 4.2.6.8 and 6.1.1.4'
N N 0.0061 0.0033 'International Tables Vol C Tables 4.2.6.8 and 6.1.1.4'
Cu Cu 0.3201 1.2651 'International Tables Vol C Tables 4.2.6.8 and 6.1.1.4'
Sm Sm -0.1638 3.4418 'International Tables Vol C Tables 4.2.6.8 and 6.1.1.4'

loop_
_geom_angle_atom_site_label_1
_geom_angle_atom_site_label_2
_geom_angle_atom_site_label_3
_geom_angle
_geom_angle_site_symmetry_1
_geom_angle_site_symmetry_3
_geom_angle_publ_flag
O1 Sm1 O1 91.4(5) . 2_556 ?
O1 Sm1 O5 147.7(3) . 2_556 ?
O1 Sm1 O5 77.5(3) 2_556 2_556 ?
O1 Sm1 O5 77.5(3) . . ?
O1 Sm1 O5 147.7(3) 2_556 . ?
O5 Sm1 O5 126.6(4) 2_556 . ?
O1 Sm1 O3 126.2(3) . . ?
O1 Sm1 O3 77.4(3) 2_556 . ?
O5 Sm1 O3 81.3(3) 2_556 . ?
O5 Sm1 O3 84.9(3) . . ?
O1 Sm1 O3 77.4(3) . 2_556 ?
O1 Sm1 O3 126.2(3) 2_556 2_556 ?
O5 Sm1 O3 84.9(3) 2_556 2_556 ?
O5 Sm1 O3 81.3(3) . 2_556 ?
O3 Sm1 O3 149.0(5) . 2_556 ?
O1 Sm1 N1 72.9(4) . 2_556 ?
O1 Sm1 N1 63.6(3) 2_556 2_556 ?
O5 Sm1 N1 75.0(3) 2_556 2_556 ?
O5 Sm1 N1 137.3(3) . 2_556 ?
O3 Sm1 N1 137.7(3) . 2_556 ?
O3 Sm1 N1 62.8(3) 2_556 2_556 ?
O1 Sm1 N1 63.6(3) . . ?
O1 Sm1 N1 72.9(4) 2_556 . ?
O5 Sm1 N1 137.3(3) 2_556 . ?
O5 Sm1 N1 75.0(3) . . ?
O3 Sm1 N1 62.8(4) . . ?
O3 Sm1 N1 137.7(4) 2_556 . ?
N1 Sm1 N1 116.3(5) 2_556 . ?
O1 Sm1 N2 134.3(2) . . ?
O1 Sm1 N2 134.3(2) 2_556 . ?
O5 Sm1 N2 63.3(2) 2_556 . ?
O5 Sm1 N2 63.3(2) . . ?
O3 Sm1 N2 74.5(2) . . ?
O3 Sm1 N2 74.5(2) 2_556 . ?
N1 Sm1 N2 121.9(3) 2_556 . ?
N1 Sm1 N2 121.9(3) . . ?
O11 Sm2 O11 127.4(5) 2_655 . ?
O11 Sm2 O9 146.1(3) 2_655 2_655 ?
O11 Sm2 O9 80.3(4) . 2_655 ?
O11 Sm2 O9 80.3(4) 2_655 . ?
O11 Sm2 O9 146.1(3) . . ?
O9 Sm2 O9 83.4(5) 2_655 . ?
O11 Sm2 O7 86.2(4) 2_655 . ?
O11 Sm2 O7 80.0(3) . . ?
O9 Sm2 O7 79.6(3) 2_655 . ?
O9 Sm2 O7 125.8(3) . . ?
O11 Sm2 O7 80.0(3) 2_655 2_655 ?
O11 Sm2 O7 86.2(4) . 2_655 ?
O9 Sm2 O7 125.8(3) 2_655 2_655 ?
O9 Sm2 O7 79.6(3) . 2_655 ?
O7 Sm2 O7 148.6(5) . 2_655 ?
O11 Sm2 N4 63.7(3) 2_655 . ?
O11 Sm2 N4 63.7(3) . . ?
O9 Sm2 N4 138.3(2) 2_655 . ?
O9 Sm2 N4 138.3(2) . . ?
O7 Sm2 N4 74.3(3) . . ?
O7 Sm2 N4 74.3(3) 2_655 . ?
O11 Sm2 N3 68.5(4) 2_655 . ?
O11 Sm2 N3 139.8(4) . . ?
O9 Sm2 N3 77.7(3) 2_655 . ?
O9 Sm2 N3 62.9(3) . . ?
O7 Sm2 N3 63.3(3) . . ?
O7 Sm2 N3 133.8(3) 2_655 . ?
N4 Sm2 N3 116.6(3) . . ?
O11 Sm2 N3 139.8(4) 2_655 2_655 ?
O11 Sm2 N3 68.5(4) . 2_655 ?
O9 Sm2 N3 62.9(3) 2_655 2_655 ?
O9 Sm2 N3 77.7(3) . 2_655 ?
O7 Sm2 N3 133.8(3) . 2_655 ?
O7 Sm2 N3 63.3(3) 2_655 2_655 ?
N4 Sm2 N3 116.6(3) . 2_655 ?
N3 Sm2 N3 126.7(5) . 2_655 ?
N7 Cu1 N5 159.9(5) . . ?
N7 Cu1 O6 98.4(4) . . ?
N5 Cu1 O6 100.8(4) . . ?
N8 Cu2 N6 160.1(5) 1_554 . ?
N8 Cu2 O8 109.3(4) 1_554 . ?
N6 Cu2 O8 90.4(4) . . ?
N10 Cu3 N9 163.0(5) 4 . ?
N10 Cu3 O10 104.0(5) 4 . ?
N9 Cu3 O10 91.6(4) . . ?
C2 N1 C6 118.2(12) . . ?
C2 N1 Sm1 120.7(9) . . ?
C6 N1 Sm1 120.9(9) . . ?
C9 N2 C9 118.9(16) 2_556 . ?
C9 N2 Sm1 120.6(8) 2_556 . ?
C9 N2 Sm1 120.6(8) . . ?
C17 N3 C13 122.2(12) . . ?
C17 N3 Sm2 118.7(9) . . ?
C13 N3 Sm2 117.8(9) . . ?
C20 N4 C20 120(2) 2_655 . ?
C20 N4 Sm2 120.2(10) 2_655 . ?
C20 N4 Sm2 120.2(10) . . ?
C27 N5 C23 115.8(12) . . ?
C27 N5 Cu1 124.3(10) . . ?
C23 N5 Cu1 119.5(10) . . ?
C32 N6 C28 115.9(12) . . ?
C32 N6 Cu2 123.6(10) . . ?
C28 N6 Cu2 120.3(10) . . ?
C37 N7 C33 116.8(11) . . ?
C37 N7 Cu1 120.0(9) . . ?
C33 N7 Cu1 123.0(9) . . ?
C38 N8 C42 113.9(11) . . ?
C38 N8 Cu2 121.3(9) . 1_556 ?
C42 N8 Cu2 124.8(10) . 1_556 ?
C43 N9 C47 117.2(12) . . ?
C43 N9 Cu3 115.5(9) . . ?
C47 N9 Cu3 126.6(10) . . ?
C52 N10 C48 114.9(12) . . ?
C52 N10 Cu3 122.4(10) . 4_556 ?
C48 N10 Cu3 122.7(10) . 4_556 ?
C1 O1 Sm1 126.2(9) . . ?
C7 O3 Sm1 125.0(10) . . ?
C8 O5 Sm1 124.3(8) . . ?
C8 O6 Cu1 101.0(8) . . ?
C12 O7 Sm2 124.9(9) . . ?
C12 O8 Cu2 136.0(10) . . ?
C18 O9 Sm2 126.2(8) . . ?
C18 O10 Cu3 147.3(9) . . ?
C19 O11 Sm2 125.3(10) . . ?
H13C O13 H13D 108.1 . . ?
H14C O14 H14D 108.3 . . ?
H15C O15 H15D 108.4 . . ?
H16C O16 H16D 108.0 . . ?
O2 C1 O1 126.6(14) . . ?
O2 C1 C2 118.5(13) . . ?
O1 C1 C2 114.8(12) . . ?
N1 C2 C3 122.5(14) . . ?
N1 C2 C1 114.5(12) . . ?
C3 C2 C1 122.9(14) . . ?
C4 C3 C2 119.4(16) . . ?
C4 C3 H3 120.3 . . ?
C2 C3 H3 120.3 . . ?
C5 C4 C3 119.3(15) . . ?
C5 C4 H4 120.3 . . ?
C3 C4 H4 120.3 . . ?
C4 C5 C6 118.6(15) . . ?
C4 C5 H5 120.7 . . ?
C6 C5 H5 120.7 . . ?
N1 C6 C5 121.9(14) . . ?
N1 C6 C7 113.1(12) . . ?
C5 C6 C7 125.0(14) . . ?
O3 C7 O4 125.7(16) . . ?
O3 C7 C6 117.4(14) . . ?
O4 C7 C6 116.7(14) . . ?
O5 C8 O6 124.8(12) . . ?
O5 C8 C9 117.6(12) . . ?
O6 C8 C9 117.7(12) . . ?
N2 C9 C10 121.8(13) . . ?
N2 C9 C8 113.8(12) . . ?
C10 C9 C8 124.3(13) . . ?
C9 C10 C11 119.9(15) . . ?
C9 C10 H10 120.1 . . ?
C11 C10 H10 120.1 . . ?
C10 C11 C10 118(2) 2_556 . ?
C10 C11 H11 121.1 2_556 . ?
C10 C11 H11 121.1 . . ?
O8 C12 O7 127.1(14) . . ?
O8 C12 C13 116.5(13) . . ?
O7 C12 C13 116.3(11) . . ?
N3 C13 C14 118.8(13) . . ?
N3 C13 C12 116.5(12) . . ?
C14 C13 C12 124.4(12) . . ?
C15 C14 C13 119.1(14) . . ?
C15 C14 H14 120.4 . . ?
C13 C14 H14 120.4 . . ?
C14 C15 C16 119.4(15) . . ?
C14 C15 H15 120.3 . . ?
C16 C15 H15 120.3 . . ?
C15 C16 C17 119.8(15) . . ?
C15 C16 H16 120.1 . . ?
C17 C16 H16 120.1 . . ?
N3 C17 C16 120.4(14) . . ?
N3 C17 C18 115.2(12) . . ?
C16 C17 C18 124.2(13) . . ?
O10 C18 O9 128.9(13) . . ?
O10 C18 C17 115.9(12) . . ?
O9 C18 C17 115.2(11) . . ?
O12 C19 O11 127.0(16) . . ?
O12 C19 C20 117.8(15) . . ?
O11 C19 C20 115.2(13) . . ?
N4 C20 C21 122.0(17) . . ?
N4 C20 C19 114.9(14) . . ?
C21 C20 C19 123.1(15) . . ?
C20 C21 C22 119(2) . . ?
C20 C21 H21 120.4 . . ?
C22 C21 H21 120.4 . . ?
C21 C22 C21 118(3) . 2_655 ?
C21 C22 H22 121.1 . . ?
C21 C22 H22 121.1 2_655 . ?
C24 C23 N5 122.7(14) . . ?
C24 C23 H23 118.6 . . ?
N5 C23 H23 118.6 . . ?
C23 C24 C25 120.9(13) . . ?
C23 C24 H24 119.6 . . ?
C25 C24 H24 119.6 . . ?
C24 C25 C26 114.9(12) . . ?
C24 C25 C30 122.8(13) . . ?
C26 C25 C30 122.3(13) . . ?
C27 C26 C25 118.8(13) . . ?
C27 C26 H26 120.6 . . ?
C25 C26 H26 120.6 . . ?
N5 C27 C26 126.9(13) . . ?
N5 C27 H27 116.5 . . ?
C26 C27 H27 116.5 . . ?
N6 C28 C29 123.2(14) . . ?
N6 C28 H28 118.4 . . ?
C29 C28 H28 118.4 . . ?
C28 C29 C30 119.4(13) . . ?
C28 C29 H29 120.3 . . ?
C30 C29 H29 120.3 . . ?
C31 C30 C29 117.0(12) . . ?
C31 C30 C25 121.2(12) . . ?
C29 C30 C25 121.8(12) . . ?
C32 C31 C30 117.8(14) . . ?
C32 C31 H31 121.1 . . ?
C30 C31 H31 121.1 . . ?
N6 C32 C31 126.7(14) . . ?
N6 C32 H32 116.6 . . ?
C31 C32 H32 116.6 . . ?
C34 C33 N7 122.4(13) . . ?
C34 C33 H33 118.8 . . ?
N7 C33 H33 118.8 . . ?
C33 C34 C35 120.9(13) . . ?
C33 C34 H34 119.5 . . ?
C35 C34 H34 119.5 . . ?
C34 C35 C36 118.5(13) . . ?
C34 C35 C40 122.9(12) . . ?
C36 C35 C40 118.6(12) . . ?
C35 C36 C37 118.0(13) . . ?
C35 C36 H36 121.0 . . ?
C37 C36 H36 121.0 . . ?
N7 C37 C36 123.3(12) . . ?
N7 C37 H37 118.3 . . ?
C36 C37 H37 118.3 . . ?
N8 C38 C39 122.5(12) . . ?
N8 C38 H38 118.7 . . ?
C39 C38 H38 118.7 . . ?
C40 C39 C38 121.9(12) . . ?
C40 C39 H39 119.1 . . ?
C38 C39 H39 119.1 . . ?
C41 C40 C39 114.4(12) . . ?
C41 C40 C35 122.7(11) . . ?
C39 C40 C35 122.8(12) . . ?
C42 C41 C40 122.0(13) . . ?
C42 C41 H41 119.0 . . ?
C40 C41 H41 119.0 . . ?
C41 C42 N8 125.2(13) . . ?
C41 C42 H42 117.4 . . ?
N8 C42 H42 117.4 . . ?
N9 C43 C44 121.5(13) . . ?
N9 C43 H43 119.2 . . ?
C44 C43 H43 119.2 . . ?
C43 C44 C45 120.9(13) . . ?
C43 C44 H44 119.5 . . ?
C45 C44 H44 119.5 . . ?
C46 C45 C44 115.9(13) . . ?
C46 C45 C50 124.1(13) . . ?
C44 C45 C50 119.9(13) . . ?
C45 C46 C47 120.0(14) . . ?
C45 C46 H46 120.0 . . ?
C47 C46 H46 120.0 . . ?
N9 C47 C46 124.4(13) . . ?
N9 C47 H47 117.8 . . ?
C46 C47 H47 117.8 . . ?
N10 C48 C49 123.7(14) . . ?
N10 C48 H48 118.1 . . ?
C49 C48 H48 118.1 . . ?
C48 C49 C50 120.2(14) . . ?
C48 C49 H49 119.9 . . ?
C50 C49 H49 119.9 . . ?
C51 C50 C49 117.2(13) . . ?
C51 C50 C45 120.0(13) . . ?
C49 C50 C45 122.7(13) . . ?
C50 C51 C52 120.0(13) . . ?
C50 C51 H51 120.0 . . ?
C52 C51 H51 120.0 . . ?
N10 C52 C51 123.8(13) . . ?
N10 C52 H52 118.1 . . ?
C51 C52 H52 118.1 . . ?

loop_
_geom_bond_atom_site_label_1
_geom_bond_atom_site_label_2
_geom_bond_distance
_geom_bond_site_symmetry_2
_geom_bond_publ_flag
Sm1 O1 2.437(10) . ?
Sm1 O1 2.437(10) 2_556 ?
Sm1 O5 2.462(9) 2_556 ?
Sm1 O5 2.462(9) . ?
Sm1 O3 2.476(10) . ?
Sm1 O3 2.476(10) 2_556 ?
Sm1 N1 2.528(11) 2_556 ?
Sm1 N1 2.528(12) . ?
Sm1 N2 2.529(15) . ?
Sm2 O11 2.446(10) 2_655 ?
Sm2 O11 2.446(10) . ?
Sm2 O9 2.455(10) 2_655 ?
Sm2 O9 2.455(10) . ?
Sm2 O7 2.477(10) . ?
Sm2 O7 2.477(10) 2_655 ?
Sm2 N4 2.527(19) . ?
Sm2 N3 2.575(11) . ?
Sm2 N3 2.575(11) 2_655 ?
Cu1 N7 1.921(11) . ?
Cu1 N5 1.938(12) . ?
Cu1 O6 2.249(10) . ?
Cu2 N8 1.888(11) 1_554 ?
Cu2 N6 1.941(11) . ?
Cu2 O8 2.266(11) . ?
Cu3 N10 1.882(12) 4 ?
Cu3 N9 1.915(12) . ?
Cu3 O10 2.271(10) . ?
N1 C2 1.330(19) . ?
N1 C6 1.345(18) . ?
N2 C9 1.346(15) 2_556 ?
N2 C9 1.346(15) . ?
N3 C17 1.319(19) . ?
N3 C13 1.339(17) . ?
N4 C20 1.322(18) 2_655 ?
N4 C20 1.322(18) . ?
N5 C27 1.29(2) . ?
N5 C23 1.374(19) . ?
N6 C32 1.287(19) . ?
N6 C28 1.336(19) . ?
N7 C37 1.311(19) . ?
N7 C33 1.370(16) . ?
N8 C38 1.329(18) . ?
N8 C42 1.395(18) . ?
N8 Cu2 1.888(11) 1_556 ?
N9 C43 1.345(19) . ?
N9 C47 1.348(19) . ?
N10 C52 1.352(18) . ?
N10 C48 1.356(19) . ?
N10 Cu3 1.882(12) 4_556 ?
O1 C1 1.273(17) . ?
O2 C1 1.231(17) . ?
O3 C7 1.222(18) . ?
O4 C7 1.285(19) . ?
O5 C8 1.257(17) . ?
O6 C8 1.272(16) . ?
O7 C12 1.260(17) . ?
O8 C12 1.243(16) . ?
O9 C18 1.254(16) . ?
O10 C18 1.237(16) . ?
O11 C19 1.256(19) . ?
O12 C19 1.237(18) . ?
O13 H13C 0.8500 . ?
O13 H13D 0.8499 . ?
O14 H14C 0.8500 . ?
O14 H14D 0.8500 . ?
O15 H15C 0.8500 . ?
O15 H15D 0.8500 . ?
O16 H16C 0.8499 . ?
O16 H16D 0.8500 . ?
C1 C2 1.53(2) . ?
C2 C3 1.38(2) . ?
C3 C4 1.37(2) . ?
C3 H3 0.9300 . ?
C4 C5 1.36(2) . ?
C4 H4 0.9300 . ?
C5 C6 1.40(2) . ?
C5 H5 0.9300 . ?
C6 C7 1.51(2) . ?
C8 C9 1.490(18) . ?
C9 C10 1.38(2) . ?
C10 C11 1.39(2) . ?
C10 H10 0.9300 . ?
C11 C10 1.39(2) 2_556 ?
C11 H11 0.9300 . ?
C12 C13 1.49(2) . ?
C13 C14 1.42(2) . ?
C14 C15 1.37(2) . ?
C14 H14 0.9300 . ?
C15 C16 1.38(2) . ?
C15 H15 0.9300 . ?
C16 C17 1.38(2) . ?
C16 H16 0.9300 . ?
C17 C18 1.525(19) . ?
C19 C20 1.53(2) . ?
C20 C21 1.37(2) . ?
C21 C22 1.38(2) . ?
C21 H21 0.9300 . ?
C22 C21 1.38(2) 2_655 ?
C22 H22 0.9300 . ?
C23 C24 1.37(2) . ?
C23 H23 0.9300 . ?
C24 C25 1.40(2) . ?
C24 H24 0.9300 . ?
C25 C26 1.43(2) . ?
C25 C30 1.469(18) . ?
C26 C27 1.36(2) . ?
C26 H26 0.9300 . ?
C27 H27 0.9300 . ?
C28 C29 1.374(19) . ?
C28 H28 0.9300 . ?
C29 C30 1.387(19) . ?
C29 H29 0.9300 . ?
C30 C31 1.38(2) . ?
C31 C32 1.37(2) . ?
C31 H31 0.9300 . ?
C32 H32 0.9300 . ?
C33 C34 1.351(18) . ?
C33 H33 0.9300 . ?
C34 C35 1.36(2) . ?
C34 H34 0.9300 . ?
C35 C36 1.371(19) . ?
C35 C40 1.502(18) . ?
C36 C37 1.418(19) . ?
C36 H36 0.9300 . ?
C37 H37 0.9300 . ?
C38 C39 1.413(19) . ?
C38 H38 0.9300 . ?
C39 C40 1.389(19) . ?
C39 H39 0.9300 . ?
C40 C41 1.375(18) . ?
C41 C42 1.329(19) . ?
C41 H41 0.9300 . ?
C42 H42 0.9300 . ?
C43 C44 1.40(2) . ?
C43 H43 0.9300 . ?
C44 C45 1.43(2) . ?
C44 H44 0.9300 . ?
C45 C46 1.38(2) . ?
C45 C50 1.490(19) . ?
C46 C47 1.38(2) . ?
C46 H46 0.9300 . ?
C47 H47 0.9300 . ?
C48 C49 1.37(2) . ?
C48 H48 0.9300 . ?
C49 C50 1.39(2) . ?
C49 H49 0.9300 . ?
C50 C51 1.36(2) . ?
C51 C52 1.390(19) . ?
C51 H51 0.9300 . ?
C52 H52 0.9300 . ?

loop_
_geom_torsion_atom_site_label_1
_geom_torsion_atom_site_label_2
_geom_torsion_atom_site_label_3
_geom_torsion_atom_site_label_4
_geom_torsion
_geom_torsion_site_symmetry_1
_geom_torsion_site_symmetry_2
_geom_torsion_site_symmetry_3
_geom_torsion_site_symmetry_4
_geom_torsion_publ_flag
O1 Sm1 N1 C2 -2.6(10) . . . . ?
O1 Sm1 N1 C2 97.8(11) 2_556 . . . ?
O5 Sm1 N1 C2 146.0(9) 2_556 . . . ?
O5 Sm1 N1 C2 -85.8(10) . . . . ?
O3 Sm1 N1 C2 -177.9(11) . . . . ?
O3 Sm1 N1 C2 -27.7(13) 2_556 . . . ?
N1 Sm1 N1 C2 49.8(9) 2_556 . . . ?
N2 Sm1 N1 C2 -130.2(9) . . . . ?
O1 Sm1 N1 C6 -178.9(11) . . . . ?
O1 Sm1 N1 C6 -78.5(10) 2_556 . . . ?
O5 Sm1 N1 C6 -30.3(13) 2_556 . . . ?
O5 Sm1 N1 C6 97.9(11) . . . . ?
O3 Sm1 N1 C6 5.9(10) . . . . ?
O3 Sm1 N1 C6 156.0(9) 2_556 . . . ?
N1 Sm1 N1 C6 -126.4(11) 2_556 . . . ?
N2 Sm1 N1 C6 53.6(11) . . . . ?
O1 Sm1 N2 C9 150.5(8) . . . 2_556 ?
O1 Sm1 N2 C9 -29.5(8) 2_556 . . 2_556 ?
O5 Sm1 N2 C9 4.3(7) 2_556 . . 2_556 ?
O5 Sm1 N2 C9 -175.7(7) . . . 2_556 ?
O3 Sm1 N2 C9 -83.6(7) . . . 2_556 ?
O3 Sm1 N2 C9 96.4(7) 2_556 . . 2_556 ?
N1 Sm1 N2 C9 53.3(7) 2_556 . . 2_556 ?
N1 Sm1 N2 C9 -126.7(7) . . . 2_556 ?
O1 Sm1 N2 C9 -29.5(8) . . . . ?
O1 Sm1 N2 C9 150.5(8) 2_556 . . . ?
O5 Sm1 N2 C9 -175.7(7) 2_556 . . . ?
O5 Sm1 N2 C9 4.3(7) . . . . ?
O3 Sm1 N2 C9 96.4(7) . . . . ?
O3 Sm1 N2 C9 -83.6(7) 2_556 . . . ?
N1 Sm1 N2 C9 -126.7(7) 2_556 . . . ?
N1 Sm1 N2 C9 53.3(7) . . . . ?
O11 Sm2 N3 C17 -78.2(11) 2_655 . . . ?
O11 Sm2 N3 C17 158.7(10) . . . . ?
O9 Sm2 N3 C17 100.5(11) 2_655 . . . ?
O9 Sm2 N3 C17 11.7(10) . . . . ?
O7 Sm2 N3 C17 -175.0(12) . . . . ?
O7 Sm2 N3 C17 -27.8(13) 2_655 . . . ?
N4 Sm2 N3 C17 -121.3(11) . . . . ?
N3 Sm2 N3 C17 58.7(11) 2_655 . . . ?
O11 Sm2 N3 C13 89.3(11) 2_655 . . . ?
O11 Sm2 N3 C13 -33.8(13) . . . . ?
O9 Sm2 N3 C13 -92.0(10) 2_655 . . . ?
O9 Sm2 N3 C13 179.2(12) . . . . ?
O7 Sm2 N3 C13 -7.5(10) . . . . ?
O7 Sm2 N3 C13 139.7(10) 2_655 . . . ?
N4 Sm2 N3 C13 46.2(11) . . . . ?
N3 Sm2 N3 C13 -133.8(11) 2_655 . . . ?
O11 Sm2 N4 C20 -3.2(8) 2_655 . . 2_655 ?
O11 Sm2 N4 C20 176.8(8) . . . 2_655 ?
O9 Sm2 N4 C20 143.7(8) 2_655 . . 2_655 ?
O9 Sm2 N4 C20 -36.3(8) . . . 2_655 ?
O7 Sm2 N4 C20 90.4(8) . . . 2_655 ?
O7 Sm2 N4 C20 -89.6(8) 2_655 . . 2_655 ?
N3 Sm2 N4 C20 41.9(8) . . . 2_655 ?
N3 Sm2 N4 C20 -138.1(8) 2_655 . . 2_655 ?
O11 Sm2 N4 C20 176.8(8) 2_655 . . . ?
O11 Sm2 N4 C20 -3.2(8) . . . . ?
O9 Sm2 N4 C20 -36.3(8) 2_655 . . . ?
O9 Sm2 N4 C20 143.7(8) . . . . ?
O7 Sm2 N4 C20 -89.6(8) . . . . ?
O7 Sm2 N4 C20 90.4(8) 2_655 . . . ?
N3 Sm2 N4 C20 -138.1(8) . . . . ?
N3 Sm2 N4 C20 41.9(8) 2_655 . . . ?
N7 Cu1 N5 C27 61(2) . . . . ?
O6 Cu1 N5 C27 -102.2(12) . . . . ?
N7 Cu1 N5 C23 -126.9(16) . . . . ?
O6 Cu1 N5 C23 70.3(12) . . . . ?
N8 Cu2 N6 C32 50(2) 1_554 . . . ?
O8 Cu2 N6 C32 -138.0(13) . . . . ?
N8 Cu2 N6 C28 -134.7(16) 1_554 . . . ?
O8 Cu2 N6 C28 37.4(12) . . . . ?
N5 Cu1 N7 C37 -51(2) . . . . ?
O6 Cu1 N7 C37 111.7(11) . . . . ?
N5 Cu1 N7 C33 134.5(15) . . . . ?
O6 Cu1 N7 C33 -62.6(11) . . . . ?
N10 Cu3 N9 C43 -118.9(18) 4 . . . ?
O10 Cu3 N9 C43 38.2(11) . . . . ?
N10 Cu3 N9 C47 71(2) 4 . . . ?
O10 Cu3 N9 C47 -132.0(13) . . . . ?
O1 Sm1 O1 C1 -69.4(10) 2_556 . . . ?
O5 Sm1 O1 C1 -137.7(10) 2_556 . . . ?
O5 Sm1 O1 C1 80.0(10) . . . . ?
O3 Sm1 O1 C1 6.0(12) . . . . ?
O3 Sm1 O1 C1 163.7(11) 2_556 . . . ?
N1 Sm1 O1 C1 -131.2(11) 2_556 . . . ?
N1 Sm1 O1 C1 0.8(10) . . . . ?
N2 Sm1 O1 C1 110.6(10) . . . . ?
O1 Sm1 O3 C7 -13.7(13) . . . . ?
O1 Sm1 O3 C7 68.6(12) 2_556 . . . ?
O5 Sm1 O3 C7 147.6(12) 2_556 . . . ?
O5 Sm1 O3 C7 -84.2(12) . . . . ?
O3 Sm1 O3 C7 -147.8(12) 2_556 . . . ?
N1 Sm1 O3 C7 91.6(13) 2_556 . . . ?
N1 Sm1 O3 C7 -8.5(11) . . . . ?
N2 Sm1 O3 C7 -147.8(12) . . . . ?
O1 Sm1 O5 C8 149.2(11) . . . . ?
O1 Sm1 O5 C8 -138.6(10) 2_556 . . . ?
O5 Sm1 O5 C8 -6.7(9) 2_556 . . . ?
O3 Sm1 O5 C8 -81.9(10) . . . . ?
O3 Sm1 O5 C8 70.3(10) 2_556 . . . ?
N1 Sm1 O5 C8 102.3(11) 2_556 . . . ?
N1 Sm1 O5 C8 -145.1(11) . . . . ?
N2 Sm1 O5 C8 -6.7(9) . . . . ?
N7 Cu1 O6 C8 87.3(9) . . . . ?
N5 Cu1 O6 C8 -98.6(9) . . . . ?
O11 Sm2 O7 C12 -66.0(12) 2_655 . . . ?
O11 Sm2 O7 C12 164.9(13) . . . . ?
O9 Sm2 O7 C12 83.0(12) 2_655 . . . ?
O9 Sm2 O7 C12 9.1(14) . . . . ?
O7 Sm2 O7 C12 -129.8(12) 2_655 . . . ?
N4 Sm2 O7 C12 -129.8(12) . . . . ?
N3 Sm2 O7 C12 1.7(11) . . . . ?
N3 Sm2 O7 C12 118.1(12) 2_655 . . . ?
N8 Cu2 O8 C12 28.9(17) 1_554 . . . ?
N6 Cu2 O8 C12 -148.2(16) . . . . ?
O11 Sm2 O9 C18 61.4(11) 2_655 . . . ?
O11 Sm2 O9 C18 -150.3(11) . . . . ?
O9 Sm2 O9 C18 -88.8(11) 2_655 . . . ?
O7 Sm2 O9 C18 -16.7(13) . . . . ?
O7 Sm2 O9 C18 142.9(12) 2_655 . . . ?
N4 Sm2 O9 C18 91.2(11) . . . . ?
N3 Sm2 O9 C18 -9.3(11) . . . . ?
N3 Sm2 O9 C18 -152.4(12) 2_655 . . . ?
N10 Cu3 O10 C18 -27.8(19) 4 . . . ?
N9 Cu3 O10 C18 159.0(19) . . . . ?
O11 Sm2 O11 C19 7.2(11) 2_655 . . . ?
O9 Sm2 O11 C19 165.5(12) 2_655 . . . ?
O9 Sm2 O11 C19 -132.2(11) . . . . ?
O7 Sm2 O11 C19 84.5(12) . . . . ?
O7 Sm2 O11 C19 -67.2(12) 2_655 . . . ?
N4 Sm2 O11 C19 7.2(11) . . . . ?
N3 Sm2 O11 C19 108.1(12) . . . . ?
N3 Sm2 O11 C19 -130.0(12) 2_655 . . . ?
Sm1 O1 C1 O2 -177.5(10) . . . . ?
Sm1 O1 C1 C2 0.8(16) . . . . ?
C6 N1 C2 C3 3(2) . . . . ?
Sm1 N1 C2 C3 -173.5(11) . . . . ?
C6 N1 C2 C1 -179.7(12) . . . . ?
Sm1 N1 C2 C1 3.9(16) . . . . ?
O2 C1 C2 N1 175.4(12) . . . . ?
O1 C1 C2 N1 -3.0(17) . . . . ?
O2 C1 C2 C3 -7(2) . . . . ?
O1 C1 C2 C3 174.3(13) . . . . ?
N1 C2 C3 C4 -3(2) . . . . ?
C1 C2 C3 C4 179.8(14) . . . . ?
C2 C3 C4 C5 1(2) . . . . ?
C3 C4 C5 C6 0(2) . . . . ?
C2 N1 C6 C5 -1(2) . . . . ?
Sm1 N1 C6 C5 175.3(11) . . . . ?
C2 N1 C6 C7 179.7(12) . . . . ?
Sm1 N1 C6 C7 -3.9(16) . . . . ?
C4 C5 C6 N1 -1(2) . . . . ?
C4 C5 C6 C7 178.6(15) . . . . ?
Sm1 O3 C7 O4 -175.3(12) . . . . ?
Sm1 O3 C7 C6 9.8(19) . . . . ?
N1 C6 C7 O3 -3(2) . . . . ?
C5 C6 C7 O3 177.4(15) . . . . ?
N1 C6 C7 O4 -178.8(14) . . . . ?
C5 C6 C7 O4 2(2) . . . . ?
Sm1 O5 C8 O6 -172.6(10) . . . . ?
Sm1 O5 C8 C9 8.3(17) . . . . ?
Cu1 O6 C8 O5 6.3(16) . . . . ?
Cu1 O6 C8 C9 -174.6(10) . . . . ?
C9 N2 C9 C10 -0.2(11) 2_556 . . . ?
Sm1 N2 C9 C10 179.8(11) . . . . ?
C9 N2 C9 C8 177.7(13) 2_556 . . . ?
Sm1 N2 C9 C8 -2.3(13) . . . . ?
O5 C8 C9 N2 -3.6(17) . . . . ?
O6 C8 C9 N2 177.2(11) . . . . ?
O5 C8 C9 C10 174.2(14) . . . . ?
O6 C8 C9 C10 -5(2) . . . . ?
N2 C9 C10 C11 0(2) . . . . ?
C8 C9 C10 C11 -177.3(12) . . . . ?
C9 C10 C11 C10 -0.2(10) . . . 2_556 ?
Cu2 O8 C12 O7 -5(3) . . . . ?
Cu2 O8 C12 C13 178.8(11) . . . . ?
Sm2 O7 C12 O8 -172.4(12) . . . . ?
Sm2 O7 C12 C13 3.6(19) . . . . ?
C17 N3 C13 C14 5(2) . . . . ?
Sm2 N3 C13 C14 -161.7(12) . . . . ?
C17 N3 C13 C12 179.3(14) . . . . ?
Sm2 N3 C13 C12 12.3(17) . . . . ?
O8 C12 C13 N3 165.8(14) . . . . ?
O7 C12 C13 N3 -11(2) . . . . ?
O8 C12 C13 C14 -21(2) . . . . ?
O7 C12 C13 C14 162.9(15) . . . . ?
N3 C13 C14 C15 -4(2) . . . . ?
C12 C13 C14 C15 -177.3(16) . . . . ?
C13 C14 C15 C16 2(3) . . . . ?
C14 C15 C16 C17 -1(3) . . . . ?
C13 N3 C17 C16 -4(2) . . . . ?
Sm2 N3 C17 C16 162.5(12) . . . . ?
C13 N3 C17 C18 179.5(13) . . . . ?
Sm2 N3 C17 C18 -13.6(17) . . . . ?
C15 C16 C17 N3 2(3) . . . . ?
C15 C16 C17 C18 177.7(16) . . . . ?
Cu3 O10 C18 O9 9(3) . . . . ?
Cu3 O10 C18 C17 -172.0(13) . . . . ?
Sm2 O9 C18 O10 -175.3(11) . . . . ?
Sm2 O9 C18 C17 6.1(18) . . . . ?
N3 C17 C18 O10 -173.2(13) . . . . ?
C16 C17 C18 O10 11(2) . . . . ?
N3 C17 C18 O9 6(2) . . . . ?
C16 C17 C18 O9 -170.3(15) . . . . ?
Sm2 O11 C19 O12 171.4(11) . . . . ?
Sm2 O11 C19 C20 -9.6(18) . . . . ?
C20 N4 C20 C21 -2.1(13) 2_655 . . . ?
Sm2 N4 C20 C21 177.9(13) . . . . ?
C20 N4 C20 C19 -179.8(15) 2_655 . . . ?
Sm2 N4 C20 C19 0.2(15) . . . . ?
O12 C19 C20 N4 -175.3(12) . . . . ?
O11 C19 C20 N4 5.7(19) . . . . ?
O12 C19 C20 C21 7(2) . . . . ?
O11 C19 C20 C21 -172.0(16) . . . . ?
N4 C20 C21 C22 4(3) . . . . ?
C19 C20 C21 C22 -178.4(13) . . . . ?
C20 C21 C22 C21 -2.0(12) . . . 2_655 ?
C27 N5 C23 C24 1(2) . . . . ?
Cu1 N5 C23 C24 -172.0(12) . . . . ?
N5 C23 C24 C25 -1(2) . . . . ?
C23 C24 C25 C26 0(2) . . . . ?
C23 C24 C25 C30 178.8(15) . . . . ?
C24 C25 C26 C27 1(2) . . . . ?
C30 C25 C26 C27 -178.1(14) . . . . ?
C23 N5 C27 C26 0(2) . . . . ?
Cu1 N5 C27 C26 172.5(12) . . . . ?
C25 C26 C27 N5 -1(2) . . . . ?
C32 N6 C28 C29 2(2) . . . . ?
Cu2 N6 C28 C29 -174.1(12) . . . . ?
N6 C28 C29 C30 -2(2) . . . . ?
C28 C29 C30 C31 2(2) . . . . ?
C28 C29 C30 C25 -178.2(14) . . . . ?
C24 C25 C30 C31 -25(2) . . . . ?
C26 C25 C30 C31 153.6(15) . . . . ?
C24 C25 C30 C29 154.6(15) . . . . ?
C26 C25 C30 C29 -27(2) . . . . ?
C29 C30 C31 C32 -2(2) . . . . ?
C25 C30 C31 C32 178.1(15) . . . . ?
C28 N6 C32 C31 -2(3) . . . . ?
Cu2 N6 C32 C31 173.8(13) . . . . ?
C30 C31 C32 N6 2(3) . . . . ?
C37 N7 C33 C34 -4(2) . . . . ?
Cu1 N7 C33 C34 170.1(11) . . . . ?
N7 C33 C34 C35 3(2) . . . . ?
C33 C34 C35 C36 1(2) . . . . ?
C33 C34 C35 C40 -177.6(13) . . . . ?
C34 C35 C36 C37 -2(2) . . . . ?
C40 C35 C36 C37 176.4(13) . . . . ?
C33 N7 C37 C36 3(2) . . . . ?
Cu1 N7 C37 C36 -171.7(11) . . . . ?
C35 C36 C37 N7 0(2) . . . . ?
C42 N8 C38 C39 -3(2) . . . . ?
Cu2 N8 C38 C39 178.8(11) 1_556 . . . ?
N8 C38 C39 C40 0(2) . . . . ?
C38 C39 C40 C41 3(2) . . . . ?
C38 C39 C40 C35 -176.1(13) . . . . ?
C34 C35 C40 C41 27(2) . . . . ?
C36 C35 C40 C41 -151.3(14) . . . . ?
C34 C35 C40 C39 -154.7(14) . . . . ?
C36 C35 C40 C39 27(2) . . . . ?
C39 C40 C41 C42 -2(2) . . . . ?
C35 C40 C41 C42 176.7(13) . . . . ?
C40 C41 C42 N8 -1(2) . . . . ?
C38 N8 C42 C41 4(2) . . . . ?
Cu2 N8 C42 C41 -178.1(11) 1_556 . . . ?
C47 N9 C43 C44 0(2) . . . . ?
Cu3 N9 C43 C44 -170.8(12) . . . . ?
N9 C43 C44 C45 0(2) . . . . ?
C43 C44 C45 C46 -1(2) . . . . ?
C43 C44 C45 C50 -178.8(14) . . . . ?
C44 C45 C46 C47 1(2) . . . . ?
C50 C45 C46 C47 178.6(14) . . . . ?
C43 N9 C47 C46 0(2) . . . . ?
Cu3 N9 C47 C46 169.6(12) . . . . ?
C45 C46 C47 N9 0(2) . . . . ?
C52 N10 C48 C49 -3(2) . . . . ?
Cu3 N10 C48 C49 177.4(13) 4_556 . . . ?
N10 C48 C49 C50 0(3) . . . . ?
C48 C49 C50 C51 3(2) . . . . ?
C48 C49 C50 C45 -176.0(15) . . . . ?
C46 C45 C50 C51 24(2) . . . . ?
C44 C45 C50 C51 -158.5(14) . . . . ?
C46 C45 C50 C49 -156.7(16) . . . . ?
C44 C45 C50 C49 21(2) . . . . ?
C49 C50 C51 C52 -2(2) . . . . ?
C45 C50 C51 C52 177.0(14) . . . . ?
C48 N10 C52 C51 5(2) . . . . ?
Cu3 N10 C52 C51 -176.3(11) 4_556 . . . ?
C50 C51 C52 N10 -2(2) . . . . ?
